data_1565586
loop_
_publ_author_name
'Henkelmann, Marcel'
'Omlor, Andreas'
'Bolte, Michael'
'Schunemann, Volker'
'Lerner, Hans-Wolfram'
'Noga, Jozef'
'Hrobarik, Peter'
'Wagner, Matthias'

_publ_section_title
;
 A free boratriptycene-type Lewis superacid
;
_journal_name_full 'Chemical Science'
_journal_paper_doi 10.1039/D1SC06404E
_journal_year 2021
_chemical_formula_moiety 'C20 H24 B2 Fe N4'
_chemical_formula_sum 'C20 H24 B2 Fe N4'
_chemical_formula_weight 397.90
_space_group_crystal_system triclinic
_space_group_IT_number 2
_space_group_name_Hall '-P 1'
_space_group_name_H-M_alt 'P -1'
_atom_sites_solution_hydrogens mixed
_atom_sites_solution_primary direct
_audit_creation_method SHELXL-2018/3
_audit_update_record
;
2021-11-03 deposited with the CCDC.	2021-12-06 downloaded from the CCDC.
;
_cell_angle_alpha 99.602(4)
_cell_angle_beta 102.526(4)
_cell_angle_gamma 112.399(4)
_cell_formula_units_Z 2
_cell_length_a 8.7000(5)
_cell_length_b 9.4404(5)
_cell_length_c 13.0630(7)
_cell_measurement_reflns_used 16925
_cell_measurement_temperature 173(2)
_cell_measurement_theta_max 26.77
_cell_measurement_theta_min 3.33
_cell_volume 930.61(10)
_computing_cell_refinement 'X-Area (Stoe & Cie, 2001)'
_computing_data_collection 'X-Area (Stoe & Cie, 2001)'
_computing_data_reduction 'X-Area (Stoe & Cie, 2001)'
_computing_molecular_graphics 'XP in SHELXTL-Plus (Sheldrick, 2008)'
_computing_publication_material SHELXL
_computing_structure_refinement 'SHELXL (Sheldrick, 2008)'
_computing_structure_solution 'SHELXS (Sheldrick, 2008)'
_diffrn_ambient_temperature 173(2)
_diffrn_measured_fraction_theta_full 0.995
_diffrn_measured_fraction_theta_max 0.992
_diffrn_measurement_device_type 'STOE IPDS II two-circle-diffractometer'
_diffrn_measurement_method \w
_diffrn_radiation_type MoK\a
_diffrn_radiation_wavelength 0.71073
_diffrn_reflns_av_R_equivalents 0.0269
_diffrn_reflns_av_unetI/netI 0.0153
_diffrn_reflns_Laue_measured_fraction_full 0.995
_diffrn_reflns_Laue_measured_fraction_max 0.992
_diffrn_reflns_limit_h_max 10
_diffrn_reflns_limit_h_min -10
_diffrn_reflns_limit_k_max 11
_diffrn_reflns_limit_k_min -11
_diffrn_reflns_limit_l_max 16
_diffrn_reflns_limit_l_min -16
_diffrn_reflns_number 16925
_diffrn_reflns_point_group_measured_fraction_full 0.995
_diffrn_reflns_point_group_measured_fraction_max 0.992
_diffrn_reflns_theta_full 25.000
_diffrn_reflns_theta_max 26.388
_diffrn_reflns_theta_min 3.534
_diffrn_source 'Genix 3D I\mS microfocus X-ray source'
_exptl_absorpt_coefficient_mu 0.822
_exptl_absorpt_correction_T_max 1.000
_exptl_absorpt_correction_T_min 0.618
_exptl_absorpt_correction_type multi-scan
_exptl_absorpt_process_details 'X-Area (Stoe & Cie, 2001)'
_exptl_crystal_colour brown
_exptl_crystal_density_diffrn 1.420
_exptl_crystal_description block
_exptl_crystal_F_000 416
_exptl_crystal_size_max 0.270
_exptl_crystal_size_mid 0.250
_exptl_crystal_size_min 0.240
_refine_diff_density_max 0.336
_refine_diff_density_min -0.288
_refine_diff_density_rms 0.054
_refine_ls_extinction_method none
_refine_ls_goodness_of_fit_ref 1.151
_refine_ls_hydrogen_treatment mixed
_refine_ls_matrix_type full
_refine_ls_number_parameters 256
_refine_ls_number_reflns 3790
_refine_ls_number_restraints 0
_refine_ls_restrained_S_all 1.151
_refine_ls_R_factor_all 0.0348
_refine_ls_R_factor_gt 0.0338
_refine_ls_shift/su_max 0.001
_refine_ls_shift/su_mean 0.000
_refine_ls_structure_factor_coef Fsqd
_refine_ls_weighting_details 'w=1/[\s^2^(Fo^2^)+(0.0398P)^2^+0.6727P] where P=(Fo^2^+2Fc^2^)/3'
_refine_ls_weighting_scheme calc
_refine_ls_wR_factor_gt 0.0872
_refine_ls_wR_factor_ref 0.0879
_reflns_Friedel_coverage 0.000
_reflns_number_gt 3706
_reflns_number_total 3790
_reflns_threshold_expression 'I > 2\s(I)'
_cod_data_source_file d1sc06404e3.cif
_cod_data_source_block wa2957
_cod_original_cell_volume 930.61(9)
_cod_database_code 1565586
_shelx_shelxl_version_number 2018/3
_shelx_space_group_comment
; 
The symmetry employed for this shelxl refinement is uniquely defined 
by the following loop, which should always be used as a source of 
symmetry information in preference to the above space-group names. 
They are only intended as comments. 
;
_shelx_estimated_absorpt_t_min 0.808
_shelx_estimated_absorpt_t_max 0.827

loop_
_space_group_symop_operation_xyz
'x, y, z'
'-x, -y, -z'

loop_
_atom_site_label
_atom_site_type_symbol
_atom_site_fract_x
_atom_site_fract_y
_atom_site_fract_z
_atom_site_U_iso_or_equiv
_atom_site_adp_type
_atom_site_occupancy
_atom_site_site_symmetry_order
_atom_site_calc_flag
_atom_site_refinement_flags_posn
_atom_site_refinement_flags_adp
_atom_site_refinement_flags_occupancy
_atom_site_disorder_assembly
_atom_site_disorder_group
Fe1 Fe 0.52508(3) 0.14363(3) 0.79790(2) 0.02309(10) Uani 1 1 d . . . . .
B1 B 0.6809(2) 0.4610(2) 0.71716(16) 0.0210(4) Uani 1 1 d . . . . .
H1 H 0.806(3) 0.563(3) 0.7170(18) 0.026(5) Uiso 1 1 d . . . . .
B2 B 0.2941(2) 0.2895(2) 0.65882(16) 0.0213(4) Uani 1 1 d . . . . .
H2 H 0.159(3) 0.275(3) 0.6226(17) 0.024(5) Uiso 1 1 d . . . . .
N11 N 0.56476(18) 0.37464(18) 0.59568(12) 0.0209(3) Uani 1 1 d . . . . .
N12 N 0.38688(18) 0.29520(17) 0.56870(12) 0.0206(3) Uani 1 1 d . . . . .
C13 C 0.3221(2) 0.2228(2) 0.46080(15) 0.0238(4) Uani 1 1 d . . . . .
C14 C 0.4605(2) 0.2562(2) 0.41824(15) 0.0267(4) Uani 1 1 d . . . . .
H14 H 0.453904 0.220630 0.344276 0.032 Uiso 1 1 calc R U . . .
C15 C 0.6107(2) 0.3520(2) 0.50491(15) 0.0234(4) Uani 1 1 d . . . . .
C16 C 0.1309(2) 0.1244(3) 0.40445(16) 0.0314(4) Uani 1 1 d . . . . .
H16A H 0.088966 0.031796 0.432934 0.047 Uiso 1 1 calc R U . . .
H16B H 0.110668 0.088128 0.325858 0.047 Uiso 1 1 calc R U . . .
H16C H 0.067871 0.188798 0.417592 0.047 Uiso 1 1 calc R U . . .
C17 C 0.7967(2) 0.4223(3) 0.50529(16) 0.0303(4) Uani 1 1 d . . . . .
H17A H 0.855271 0.534322 0.548215 0.045 Uiso 1 1 calc R U . . .
H17B H 0.800342 0.415215 0.430227 0.045 Uiso 1 1 calc R U . . .
H17C H 0.856256 0.363351 0.537676 0.045 Uiso 1 1 calc R U . . .
N1 N 0.57530(18) 0.53543(17) 0.77182(12) 0.0206(3) Uani 1 1 d . . . . .
N2 N 0.39728(18) 0.45841(17) 0.74355(12) 0.0207(3) Uani 1 1 d . . . . .
C3 C 0.3421(2) 0.5422(2) 0.80790(14) 0.0241(4) Uani 1 1 d . . . . .
C4 C 0.4876(2) 0.6754(2) 0.87909(15) 0.0266(4) Uani 1 1 d . . . . .
H4 H 0.488165 0.755918 0.933776 0.032 Uiso 1 1 calc R U . . .
C5 C 0.6316(2) 0.6671(2) 0.85433(14) 0.0240(4) Uani 1 1 d . . . . .
C6 C 0.1531(2) 0.4900(3) 0.79877(17) 0.0322(4) Uani 1 1 d . . . . .
H6A H 0.087312 0.477157 0.724060 0.048 Uiso 1 1 calc R U . . .
H6B H 0.140319 0.570532 0.849657 0.048 Uiso 1 1 calc R U . . .
H6C H 0.108002 0.388123 0.816629 0.048 Uiso 1 1 calc R U . . .
C7 C 0.8220(2) 0.7768(2) 0.90690(16) 0.0305(4) Uani 1 1 d . . . . .
H7A H 0.879979 0.721684 0.945838 0.046 Uiso 1 1 calc R U . . .
H7B H 0.835050 0.871819 0.958537 0.046 Uiso 1 1 calc R U . . .
H7C H 0.875408 0.808416 0.850652 0.046 Uiso 1 1 calc R U . . .
C21 C 0.7155(2) 0.3388(2) 0.77880(15) 0.0227(4) Uani 1 1 d . . . . .
C22 C 0.7262(2) 0.1949(2) 0.73299(17) 0.0271(4) Uani 1 1 d . . . . .
H22 H 0.716756 0.156180 0.658849 0.033 Uiso 1 1 calc R U . . .
C23 C 0.7533(3) 0.1193(2) 0.81650(18) 0.0326(4) Uani 1 1 d . . . . .
H23 H 0.764870 0.022289 0.807735 0.039 Uiso 1 1 calc R U . . .
C24 C 0.7599(3) 0.2148(3) 0.91520(17) 0.0323(4) Uani 1 1 d . . . . .
H24 H 0.776425 0.192906 0.984130 0.039 Uiso 1 1 calc R U . . .
C25 C 0.7373(2) 0.3494(2) 0.89219(15) 0.0267(4) Uani 1 1 d . . . . .
H25 H 0.736848 0.432888 0.943847 0.032 Uiso 1 1 calc R U . . .
C31 C 0.3015(2) 0.1546(2) 0.71649(15) 0.0227(4) Uani 1 1 d . . . . .
C32 C 0.3058(2) 0.0080(2) 0.66881(16) 0.0267(4) Uani 1 1 d . . . . .
H32 H 0.302000 -0.027207 0.595420 0.032 Uiso 1 1 calc R U . . .
C33 C 0.3166(3) -0.0762(2) 0.74923(18) 0.0310(4) Uani 1 1 d . . . . .
H33 H 0.321605 -0.176132 0.738951 0.037 Uiso 1 1 calc R U . . .
C34 C 0.3184(3) 0.0165(2) 0.84734(18) 0.0324(4) Uani 1 1 d . . . . .
H34 H 0.324847 -0.010520 0.914515 0.039 Uiso 1 1 calc R U . . .
C35 C 0.3090(2) 0.1575(2) 0.82726(16) 0.0273(4) Uani 1 1 d . . . . .
H35 H 0.307869 0.240158 0.879273 0.033 Uiso 1 1 calc R U . . .

loop_
_atom_site_aniso_label
_atom_site_aniso_U_11
_atom_site_aniso_U_22
_atom_site_aniso_U_33
_atom_site_aniso_U_23
_atom_site_aniso_U_13
_atom_site_aniso_U_12
Fe1 0.01891(14) 0.02294(15) 0.02705(15) 0.01095(11) 0.00579(10) 0.00772(11)
B1 0.0150(8) 0.0238(9) 0.0231(9) 0.0080(7) 0.0052(7) 0.0072(7)
B2 0.0152(8) 0.0238(9) 0.0235(9) 0.0077(7) 0.0058(7) 0.0067(7)
N11 0.0142(6) 0.0241(7) 0.0237(7) 0.0093(6) 0.0059(6) 0.0063(6)
N12 0.0143(7) 0.0228(7) 0.0230(7) 0.0084(6) 0.0047(5) 0.0060(6)
C13 0.0210(8) 0.0261(9) 0.0233(8) 0.0089(7) 0.0055(7) 0.0090(7)
C14 0.0236(9) 0.0325(10) 0.0224(9) 0.0091(7) 0.0074(7) 0.0097(8)
C15 0.0209(8) 0.0272(9) 0.0246(9) 0.0119(7) 0.0093(7) 0.0099(7)
C16 0.0205(9) 0.0379(11) 0.0259(9) 0.0050(8) 0.0032(7) 0.0061(8)
C17 0.0211(9) 0.0392(11) 0.0288(9) 0.0103(8) 0.0104(7) 0.0095(8)
N1 0.0153(7) 0.0210(7) 0.0229(7) 0.0080(6) 0.0037(5) 0.0058(6)
N2 0.0155(7) 0.0231(7) 0.0238(7) 0.0091(6) 0.0055(6) 0.0079(6)
C3 0.0229(9) 0.0297(9) 0.0226(8) 0.0096(7) 0.0063(7) 0.0139(7)
C4 0.0267(9) 0.0291(9) 0.0235(9) 0.0050(7) 0.0040(7) 0.0145(8)
C5 0.0230(9) 0.0236(9) 0.0234(9) 0.0085(7) 0.0029(7) 0.0097(7)
C6 0.0234(9) 0.0429(11) 0.0320(10) 0.0077(9) 0.0094(8) 0.0168(9)
C7 0.0223(9) 0.0281(10) 0.0311(10) 0.0044(8) 0.0006(7) 0.0064(8)
C21 0.0129(7) 0.0247(9) 0.0278(9) 0.0090(7) 0.0045(6) 0.0055(7)
C22 0.0190(8) 0.0283(9) 0.0351(10) 0.0104(8) 0.0086(7) 0.0105(7)
C23 0.0242(9) 0.0312(10) 0.0467(12) 0.0173(9) 0.0075(8) 0.0154(8)
C24 0.0251(9) 0.0353(10) 0.0345(10) 0.0181(9) 0.0019(8) 0.0114(8)
C25 0.0213(8) 0.0288(9) 0.0259(9) 0.0098(7) 0.0032(7) 0.0079(7)
C31 0.0137(7) 0.0251(9) 0.0264(9) 0.0091(7) 0.0059(6) 0.0048(7)
C32 0.0203(8) 0.0249(9) 0.0309(9) 0.0085(7) 0.0059(7) 0.0065(7)
C33 0.0248(9) 0.0245(9) 0.0422(11) 0.0147(8) 0.0094(8) 0.0074(8)
C34 0.0280(10) 0.0338(10) 0.0377(11) 0.0205(9) 0.0139(8) 0.0096(8)
C35 0.0224(9) 0.0302(10) 0.0307(10) 0.0135(8) 0.0114(7) 0.0092(8)

loop_
_atom_type_symbol
_atom_type_description
_atom_type_scat_dispersion_real
_atom_type_scat_dispersion_imag
_atom_type_scat_source
C C 0.0033 0.0016 'International Tables Vol C Tables 4.2.6.8 and 6.1.1.4'
H H 0.0000 0.0000 'International Tables Vol C Tables 4.2.6.8 and 6.1.1.4'
B B 0.0013 0.0007 'International Tables Vol C Tables 4.2.6.8 and 6.1.1.4'
Fe Fe 0.3463 0.8444 'International Tables Vol C Tables 4.2.6.8 and 6.1.1.4'
N N 0.0061 0.0033 'International Tables Vol C Tables 4.2.6.8 and 6.1.1.4'

loop_
_geom_angle_atom_site_label_1
_geom_angle_atom_site_label_2
_geom_angle_atom_site_label_3
_geom_angle
_geom_angle_site_symmetry_1
_geom_angle_site_symmetry_3
_geom_angle_publ_flag
C32 Fe1 C22 105.07(8) . . ?
C32 Fe1 C35 68.28(8) . . ?
C22 Fe1 C35 155.67(8) . . ?
C32 Fe1 C25 155.18(8) . . ?
C22 Fe1 C25 68.33(8) . . ?
C35 Fe1 C25 107.36(8) . . ?
C32 Fe1 C33 40.91(8) . . ?
C22 Fe1 C33 122.74(8) . . ?
C35 Fe1 C33 68.46(8) . . ?
C25 Fe1 C33 162.34(8) . . ?
C32 Fe1 C34 68.39(8) . . ?
C22 Fe1 C34 160.54(8) . . ?
C35 Fe1 C34 40.79(8) . . ?
C25 Fe1 C34 125.26(8) . . ?
C33 Fe1 C34 40.52(9) . . ?
C32 Fe1 C21 118.35(7) . . ?
C22 Fe1 C21 41.13(7) . . ?
C35 Fe1 C21 119.78(7) . . ?
C25 Fe1 C21 40.96(7) . . ?
C33 Fe1 C21 156.35(8) . . ?
C34 Fe1 C21 158.27(8) . . ?
C32 Fe1 C23 123.22(8) . . ?
C22 Fe1 C23 40.78(8) . . ?
C35 Fe1 C23 161.95(8) . . ?
C25 Fe1 C23 68.29(8) . . ?
C33 Fe1 C23 110.04(8) . . ?
C34 Fe1 C23 126.38(8) . . ?
C21 Fe1 C23 69.23(7) . . ?
C32 Fe1 C31 41.15(7) . . ?
C22 Fe1 C31 118.81(7) . . ?
C35 Fe1 C31 40.81(7) . . ?
C25 Fe1 C31 119.43(7) . . ?
C33 Fe1 C31 69.40(7) . . ?
C34 Fe1 C31 69.12(8) . . ?
C21 Fe1 C31 101.75(7) . . ?
C23 Fe1 C31 156.93(8) . . ?
C32 Fe1 C24 161.08(8) . . ?
C22 Fe1 C24 68.40(8) . . ?
C35 Fe1 C24 124.94(8) . . ?
C25 Fe1 C24 40.74(8) . . ?
C33 Fe1 C24 126.58(8) . . ?
C34 Fe1 C24 111.56(8) . . ?
C21 Fe1 C24 69.18(7) . . ?
C23 Fe1 C24 40.47(9) . . ?
C31 Fe1 C24 157.70(8) . . ?
N11 B1 N1 105.82(13) . . ?
N11 B1 C21 111.37(15) . . ?
N1 B1 C21 109.66(14) . . ?
N11 B1 H1 107.7(11) . . ?
N1 B1 H1 108.4(11) . . ?
C21 B1 H1 113.6(11) . . ?
N12 B2 N2 105.68(14) . . ?
N12 B2 C31 110.80(14) . . ?
N2 B2 C31 110.30(14) . . ?
N12 B2 H2 109.2(11) . . ?
N2 B2 H2 107.1(11) . . ?
C31 B2 H2 113.4(12) . . ?
C15 N11 N12 108.44(14) . . ?
C15 N11 B1 130.19(15) . . ?
N12 N11 B1 121.18(14) . . ?
C13 N12 N11 108.52(14) . . ?
C13 N12 B2 130.67(15) . . ?
N11 N12 B2 120.64(14) . . ?
N12 C13 C14 108.17(16) . . ?
N12 C13 C16 122.36(16) . . ?
C14 C13 C16 129.48(17) . . ?
C13 C14 C15 106.44(16) . . ?
C13 C14 H14 126.8 . . ?
C15 C14 H14 126.8 . . ?
N11 C15 C14 108.43(16) . . ?
N11 C15 C17 122.49(16) . . ?
C14 C15 C17 129.08(17) . . ?
C13 C16 H16A 109.5 . . ?
C13 C16 H16B 109.5 . . ?
H16A C16 H16B 109.5 . . ?
C13 C16 H16C 109.5 . . ?
H16A C16 H16C 109.5 . . ?
H16B C16 H16C 109.5 . . ?
C15 C17 H17A 109.5 . . ?
C15 C17 H17B 109.5 . . ?
H17A C17 H17B 109.5 . . ?
C15 C17 H17C 109.5 . . ?
H17A C17 H17C 109.5 . . ?
H17B C17 H17C 109.5 . . ?
C5 N1 N2 108.47(14) . . ?
C5 N1 B1 130.28(15) . . ?
N2 N1 B1 121.04(14) . . ?
C3 N2 N1 108.64(15) . . ?
C3 N2 B2 130.29(15) . . ?
N1 N2 B2 120.61(14) . . ?
N2 C3 C4 108.20(16) . . ?
N2 C3 C6 122.40(17) . . ?
C4 C3 C6 129.40(17) . . ?
C5 C4 C3 106.28(16) . . ?
C5 C4 H4 126.9 . . ?
C3 C4 H4 126.9 . . ?
N1 C5 C4 108.41(16) . . ?
N1 C5 C7 122.08(17) . . ?
C4 C5 C7 129.49(17) . . ?
C3 C6 H6A 109.5 . . ?
C3 C6 H6B 109.5 . . ?
H6A C6 H6B 109.5 . . ?
C3 C6 H6C 109.5 . . ?
H6A C6 H6C 109.5 . . ?
H6B C6 H6C 109.5 . . ?
C5 C7 H7A 109.5 . . ?
C5 C7 H7B 109.5 . . ?
H7A C7 H7B 109.5 . . ?
C5 C7 H7C 109.5 . . ?
H7A C7 H7C 109.5 . . ?
H7B C7 H7C 109.5 . . ?
C25 C21 C22 106.07(16) . . ?
C25 C21 B1 126.17(16) . . ?
C22 C21 B1 127.74(17) . . ?
C25 C21 Fe1 69.29(10) . . ?
C22 C21 Fe1 68.91(10) . . ?
B1 C21 Fe1 125.09(12) . . ?
C23 C22 C21 109.11(18) . . ?
C23 C22 Fe1 70.16(11) . . ?
C21 C22 Fe1 69.96(10) . . ?
C23 C22 H22 125.4 . . ?
C21 C22 H22 125.4 . . ?
Fe1 C22 H22 126.0 . . ?
C24 C23 C22 107.90(17) . . ?
C24 C23 Fe1 69.91(11) . . ?
C22 C23 Fe1 69.06(10) . . ?
C24 C23 H23 126.1 . . ?
C22 C23 H23 126.1 . . ?
Fe1 C23 H23 126.5 . . ?
C23 C24 C25 107.71(17) . . ?
C23 C24 Fe1 69.62(11) . . ?
C25 C24 Fe1 69.23(11) . . ?
C23 C24 H24 126.1 . . ?
C25 C24 H24 126.1 . . ?
Fe1 C24 H24 126.6 . . ?
C24 C25 C21 109.21(17) . . ?
C24 C25 Fe1 70.03(11) . . ?
C21 C25 Fe1 69.76(10) . . ?
C24 C25 H25 125.4 . . ?
C21 C25 H25 125.4 . . ?
Fe1 C25 H25 126.4 . . ?
C35 C31 C32 106.06(16) . . ?
C35 C31 B2 126.66(17) . . ?
C32 C31 B2 127.26(16) . . ?
C35 C31 Fe1 69.25(10) . . ?
C32 C31 Fe1 68.75(10) . . ?
B2 C31 Fe1 125.59(12) . . ?
C33 C32 C31 109.18(17) . . ?
C33 C32 Fe1 69.96(11) . . ?
C31 C32 Fe1 70.10(10) . . ?
C33 C32 H32 125.4 . . ?
C31 C32 H32 125.4 . . ?
Fe1 C32 H32 126.1 . . ?
C34 C33 C32 107.62(17) . . ?
C34 C33 Fe1 69.89(11) . . ?
C32 C33 Fe1 69.13(11) . . ?
C34 C33 H33 126.2 . . ?
C32 C33 H33 126.2 . . ?
Fe1 C33 H33 126.4 . . ?
C33 C34 C35 107.92(17) . . ?
C33 C34 Fe1 69.59(11) . . ?
C35 C34 Fe1 69.38(11) . . ?
C33 C34 H34 126.0 . . ?
C35 C34 H34 126.0 . . ?
Fe1 C34 H34 126.6 . . ?
C34 C35 C31 109.22(17) . . ?
C34 C35 Fe1 69.83(11) . . ?
C31 C35 Fe1 69.94(10) . . ?
C34 C35 H35 125.4 . . ?
C31 C35 H35 125.4 . . ?
Fe1 C35 H35 126.4 . . ?

loop_
_geom_bond_atom_site_label_1
_geom_bond_atom_site_label_2
_geom_bond_distance
_geom_bond_site_symmetry_2
_geom_bond_publ_flag
Fe1 C32 2.0361(19) . ?
Fe1 C22 2.0373(19) . ?
Fe1 C35 2.0451(19) . ?
Fe1 C25 2.0452(19) . ?
Fe1 C33 2.047(2) . ?
Fe1 C34 2.051(2) . ?
Fe1 C21 2.0515(18) . ?
Fe1 C23 2.0520(19) . ?
Fe1 C31 2.0542(17) . ?
Fe1 C24 2.0558(19) . ?
B1 N11 1.565(2) . ?
B1 N1 1.568(2) . ?
B1 C21 1.593(3) . ?
B1 H1 1.15(2) . ?
B2 N12 1.562(2) . ?
B2 N2 1.570(2) . ?
B2 C31 1.598(3) . ?
B2 H2 1.11(2) . ?
N11 C15 1.341(2) . ?
N11 N12 1.3684(19) . ?
N12 C13 1.346(2) . ?
C13 C14 1.385(3) . ?
C13 C16 1.494(2) . ?
C14 C15 1.387(3) . ?
C14 H14 0.9500 . ?
C15 C17 1.495(2) . ?
C16 H16A 0.9800 . ?
C16 H16B 0.9800 . ?
C16 H16C 0.9800 . ?
C17 H17A 0.9800 . ?
C17 H17B 0.9800 . ?
C17 H17C 0.9800 . ?
N1 C5 1.345(2) . ?
N1 N2 1.367(2) . ?
N2 C3 1.344(2) . ?
C3 C4 1.391(3) . ?
C3 C6 1.495(3) . ?
C4 C5 1.386(3) . ?
C4 H4 0.9500 . ?
C5 C7 1.500(2) . ?
C6 H6A 0.9800 . ?
C6 H6B 0.9800 . ?
C6 H6C 0.9800 . ?
C7 H7A 0.9800 . ?
C7 H7B 0.9800 . ?
C7 H7C 0.9800 . ?
C21 C25 1.433(3) . ?
C21 C22 1.436(3) . ?
C22 C23 1.425(3) . ?
C22 H22 0.9500 . ?
C23 C24 1.421(3) . ?
C23 H23 0.9500 . ?
C24 C25 1.427(3) . ?
C24 H24 0.9500 . ?
C25 H25 0.9500 . ?
C31 C35 1.429(3) . ?
C31 C32 1.437(3) . ?
C32 C33 1.427(3) . ?
C32 H32 0.9500 . ?
C33 C34 1.419(3) . ?
C33 H33 0.9500 . ?
C34 C35 1.428(3) . ?
C34 H34 0.9500 . ?
C35 H35 0.9500 . ?

loop_
_geom_torsion_atom_site_label_1
_geom_torsion_atom_site_label_2
_geom_torsion_atom_site_label_3
_geom_torsion_atom_site_label_4
_geom_torsion
_geom_torsion_site_symmetry_1
_geom_torsion_site_symmetry_2
_geom_torsion_site_symmetry_3
_geom_torsion_site_symmetry_4
_geom_torsion_publ_flag
N1 B1 N11 C15 147.99(17) . . . . ?
C21 B1 N11 C15 -92.9(2) . . . . ?
N1 B1 N11 N12 -37.7(2) . . . . ?
C21 B1 N11 N12 81.45(19) . . . . ?
C15 N11 N12 C13 0.08(19) . . . . ?
B1 N11 N12 C13 -175.38(15) . . . . ?
C15 N11 N12 B2 175.90(15) . . . . ?
B1 N11 N12 B2 0.4(2) . . . . ?
N2 B2 N12 C13 -147.21(17) . . . . ?
C31 B2 N12 C13 93.3(2) . . . . ?
N2 B2 N12 N11 38.0(2) . . . . ?
C31 B2 N12 N11 -81.47(19) . . . . ?
N11 N12 C13 C14 0.1(2) . . . . ?
B2 N12 C13 C14 -175.20(17) . . . . ?
N11 N12 C13 C16 179.63(17) . . . . ?
B2 N12 C13 C16 4.4(3) . . . . ?
N12 C13 C14 C15 -0.2(2) . . . . ?
C16 C13 C14 C15 -179.70(19) . . . . ?
N12 N11 C15 C14 -0.2(2) . . . . ?
B1 N11 C15 C14 174.72(17) . . . . ?
N12 N11 C15 C17 -179.80(16) . . . . ?
B1 N11 C15 C17 -4.9(3) . . . . ?
C13 C14 C15 N11 0.2(2) . . . . ?
C13 C14 C15 C17 179.80(19) . . . . ?
N11 B1 N1 C5 -149.93(17) . . . . ?
C21 B1 N1 C5 89.8(2) . . . . ?
N11 B1 N1 N2 36.0(2) . . . . ?
C21 B1 N1 N2 -84.23(18) . . . . ?
C5 N1 N2 C3 0.31(19) . . . . ?
B1 N1 N2 C3 175.55(15) . . . . ?
C5 N1 N2 B2 -172.69(15) . . . . ?
B1 N1 N2 B2 2.6(2) . . . . ?
N12 B2 N2 C3 149.11(17) . . . . ?
C31 B2 N2 C3 -91.1(2) . . . . ?
N12 B2 N2 N1 -39.60(19) . . . . ?
C31 B2 N2 N1 80.21(18) . . . . ?
N1 N2 C3 C4 -0.18(19) . . . . ?
B2 N2 C3 C4 171.92(17) . . . . ?
N1 N2 C3 C6 -179.62(16) . . . . ?
B2 N2 C3 C6 -7.5(3) . . . . ?
N2 C3 C4 C5 0.0(2) . . . . ?
C6 C3 C4 C5 179.37(19) . . . . ?
N2 N1 C5 C4 -0.3(2) . . . . ?
B1 N1 C5 C4 -174.97(16) . . . . ?
N2 N1 C5 C7 178.31(16) . . . . ?
B1 N1 C5 C7 3.7(3) . . . . ?
C3 C4 C5 N1 0.2(2) . . . . ?
C3 C4 C5 C7 -178.29(18) . . . . ?
N11 B1 C21 C25 -147.78(17) . . . . ?
N1 B1 C21 C25 -31.0(2) . . . . ?
N11 B1 C21 C22 30.3(2) . . . . ?
N1 B1 C21 C22 147.04(17) . . . . ?
N11 B1 C21 Fe1 -59.03(19) . . . . ?
N1 B1 C21 Fe1 57.75(19) . . . . ?
C25 C21 C22 C23 0.2(2) . . . . ?
B1 C21 C22 C23 -178.14(16) . . . . ?
Fe1 C21 C22 C23 -59.42(13) . . . . ?
C25 C21 C22 Fe1 59.63(12) . . . . ?
B1 C21 C22 Fe1 -118.72(17) . . . . ?
C21 C22 C23 C24 0.0(2) . . . . ?
Fe1 C22 C23 C24 -59.33(14) . . . . ?
C21 C22 C23 Fe1 59.30(12) . . . . ?
C22 C23 C24 C25 -0.2(2) . . . . ?
Fe1 C23 C24 C25 -58.96(13) . . . . ?
C22 C23 C24 Fe1 58.80(13) . . . . ?
C23 C24 C25 C21 0.3(2) . . . . ?
Fe1 C24 C25 C21 -58.91(13) . . . . ?
C23 C24 C25 Fe1 59.20(14) . . . . ?
C22 C21 C25 C24 -0.3(2) . . . . ?
B1 C21 C25 C24 178.08(16) . . . . ?
Fe1 C21 C25 C24 59.08(13) . . . . ?
C22 C21 C25 Fe1 -59.38(12) . . . . ?
B1 C21 C25 Fe1 119.00(17) . . . . ?
N12 B2 C31 C35 148.64(17) . . . . ?
N2 B2 C31 C35 32.0(2) . . . . ?
N12 B2 C31 C32 -29.9(2) . . . . ?
N2 B2 C31 C32 -146.54(17) . . . . ?
N12 B2 C31 Fe1 59.23(19) . . . . ?
N2 B2 C31 Fe1 -57.43(19) . . . . ?
C35 C31 C32 C33 -0.3(2) . . . . ?
B2 C31 C32 C33 178.47(16) . . . . ?
Fe1 C31 C32 C33 59.22(13) . . . . ?
C35 C31 C32 Fe1 -59.50(12) . . . . ?
B2 C31 C32 Fe1 119.25(17) . . . . ?
C31 C32 C33 C34 0.2(2) . . . . ?
Fe1 C32 C33 C34 59.52(14) . . . . ?
C31 C32 C33 Fe1 -59.30(13) . . . . ?
C32 C33 C34 C35 -0.1(2) . . . . ?
Fe1 C33 C34 C35 58.98(13) . . . . ?
C32 C33 C34 Fe1 -59.04(13) . . . . ?
C33 C34 C35 C31 -0.1(2) . . . . ?
Fe1 C34 C35 C31 59.00(13) . . . . ?
C33 C34 C35 Fe1 -59.11(14) . . . . ?
C32 C31 C35 C34 0.2(2) . . . . ?
B2 C31 C35 C34 -178.52(16) . . . . ?
Fe1 C31 C35 C34 -58.94(13) . . . . ?
C32 C31 C35 Fe1 59.18(12) . . . . ?
B2 C31 C35 Fe1 -119.59(17) . . . . ?
